data_4335717
loop_
_publ_author_name
'Wen-Jing Hu'
'Long-Qing Liu'
'Ming-Liang Ma'
'Xiao-Li Zhao'
'Yahu A. Liu'
'Xian-Qiang Mi'
'Biao Jiang'
'Ke Wen'

_publ_section_title
;
 A Trigonal Prismatic Ligand in the Metal-Mediated Self-Assembly of One-
 and Two-Dimensional Metallosupramolecular Polymers
;
_journal_name_full 'Inorganic Chemistry'
_journal_page_first 9309
_journal_page_last 9319
_journal_paper_doi 10.1021/ic400751n
_journal_volume 52
_journal_year 2013
_chemical_formula_moiety 'C27 H19 Ag N7 O7 (N O3)'
_chemical_formula_sum 'C27 H19 Ag N8 O10'
_chemical_formula_weight 723.37
_chemical_name_systematic
; 
 ? 
;
_space_group_IT_number 14
_symmetry_cell_setting monoclinic
_symmetry_space_group_name_Hall '-P 2ybc'
_symmetry_space_group_name_H-M 'P 1 21/c 1'
_atom_sites_solution_hydrogens geom
_atom_sites_solution_primary direct
_atom_sites_solution_secondary difmap
_audit_creation_method SHELXL-97
_cell_angle_alpha 90.00
_cell_angle_beta 104.816(2)
_cell_angle_gamma 90.00
_cell_formula_units_Z 4
_cell_length_a 13.646(2)
_cell_length_b 10.0009(17)
_cell_length_c 20.571(3)
_cell_measurement_reflns_used 9987
_cell_measurement_temperature 173(2)
_cell_measurement_theta_max 27.62
_cell_measurement_theta_min 2.28
_cell_volume 2714.0(7)
_computing_cell_refinement 'Bruker SAINT'
_computing_data_collection 'Bruker APEX2'
_computing_data_reduction 'Bruker SAINT'
_computing_molecular_graphics 'Bruker SHELXTL'
_computing_publication_material 'Bruker SHELXTL'
_computing_structure_refinement 'SHELXL-97 (Sheldrick, 2008)'
_computing_structure_solution 'SHELXS-97 (Sheldrick, 2008)'
_diffrn_ambient_temperature 173(2)
_diffrn_measured_fraction_theta_full 0.997
_diffrn_measured_fraction_theta_max 0.997
_diffrn_measurement_device_type 'Bruker APEX-II CCD'
_diffrn_measurement_method '\f and \w scans'
_diffrn_radiation_monochromator graphite
_diffrn_radiation_source 'fine-focus sealed tube'
_diffrn_radiation_type MoK\a
_diffrn_radiation_wavelength 0.71073
_diffrn_reflns_av_R_equivalents 0.0279
_diffrn_reflns_av_sigmaI/netI 0.0288
_diffrn_reflns_limit_h_max 16
_diffrn_reflns_limit_h_min -16
_diffrn_reflns_limit_k_max 12
_diffrn_reflns_limit_k_min -11
_diffrn_reflns_limit_l_max 24
_diffrn_reflns_limit_l_min -22
_diffrn_reflns_number 15808
_diffrn_reflns_theta_full 25.50
_diffrn_reflns_theta_max 25.50
_diffrn_reflns_theta_min 1.54
_exptl_absorpt_coefficient_mu 0.820
_exptl_absorpt_correction_T_max 0.9524
_exptl_absorpt_correction_T_min 0.8212
_exptl_absorpt_correction_type multi-scan
_exptl_absorpt_process_details sadabs
_exptl_crystal_colour colourless
_exptl_crystal_density_diffrn 1.770
_exptl_crystal_description sheet
_exptl_crystal_F_000 1456
_exptl_crystal_size_max 0.25
_exptl_crystal_size_mid 0.15
_exptl_crystal_size_min 0.06
_refine_diff_density_max 1.556
_refine_diff_density_min -1.251
_refine_diff_density_rms 0.126
_refine_ls_extinction_method none
_refine_ls_goodness_of_fit_ref 1.157
_refine_ls_hydrogen_treatment constr
_refine_ls_matrix_type full
_refine_ls_number_parameters 415
_refine_ls_number_reflns 5043
_refine_ls_number_restraints 6
_refine_ls_restrained_S_all 1.159
_refine_ls_R_factor_all 0.0762
_refine_ls_R_factor_gt 0.0732
_refine_ls_shift/su_max 0.000
_refine_ls_shift/su_mean 0.000
_refine_ls_structure_factor_coef Fsqd
_refine_ls_weighting_details 'calc w=1/[\s^2^(Fo^2^)+(0.0683P)^2^+22.9688P] where P=(Fo^2^+2Fc^2^)/3'
_refine_ls_weighting_scheme calc
_refine_ls_wR_factor_gt 0.1965
_refine_ls_wR_factor_ref 0.1986
_reflns_number_gt 4730
_reflns_number_total 5043
_reflns_threshold_expression >2sigma(I)
_cod_data_source_file ic400751n_3.cif
_cod_data_source_block mo_01018b_0m
_cod_original_cell_volume 2714.1(8)
_cod_database_code 4335717

loop_
_symmetry_equiv_pos_as_xyz
'x, y, z'
'-x, y+1/2, -z+1/2'
'-x, -y, -z'
'x, -y-1/2, z-1/2'

loop_
_atom_site_label
_atom_site_type_symbol
_atom_site_fract_x
_atom_site_fract_y
_atom_site_fract_z
_atom_site_U_iso_or_equiv
_atom_site_adp_type
_atom_site_occupancy
_atom_site_symmetry_multiplicity
_atom_site_calc_flag
_atom_site_refinement_flags
Ag1 Ag 0.52073(4) 0.53706(7) 0.24741(3) 0.0471(2) Uani 1 1 d .
O1 O 0.2628(3) 0.5259(4) 0.4136(2) 0.0299(9) Uani 1 1 d .
O2 O 0.1528(4) 0.8374(4) 0.5570(2) 0.0311(10) Uani 1 1 d .
O3 O 0.1259(3) 1.1460(4) 0.3855(2) 0.0290(9) Uani 1 1 d .
O4 O -0.1620(3) 0.8910(4) 0.2645(2) 0.0260(9) Uani 1 1 d .
O5 O -0.0876(3) 0.5408(4) 0.4152(2) 0.0339(10) Uani 1 1 d .
O6 O 0.1664(3) 0.8074(4) 0.2295(2) 0.0284(9) Uani 1 1 d .
N1 N 0.3722(4) 0.5757(5) 0.2750(3) 0.0277(11) Uani 1 1 d .
N2 N 0.2131(4) 0.6705(5) 0.3232(2) 0.0225(10) Uani 1 1 d .
N3 N 0.1393(4) 0.9889(5) 0.4696(2) 0.0231(10) Uani 1 1 d .
N4 N 0.2552(4) 1.1687(5) 0.5609(3) 0.0318(12) Uani 1 1 d .
N5 N -0.1211(3) 0.7144(5) 0.3390(2) 0.0216(10) Uani 1 1 d .
N6 N -0.3185(4) 0.6217(5) 0.2950(3) 0.0281(11) Uani 1 1 d .
C1 C 0.3572(4) 0.5298(6) 0.3330(3) 0.0268(12) Uani 1 1 d .
H1A H 0.4020 0.4653 0.3586 0.032 Uiso 1 1 calc R
C2 C 0.2759(4) 0.5771(6) 0.3552(3) 0.0243(12) Uani 1 1 d .
C3 C 0.2300(4) 0.7128(6) 0.2658(3) 0.0224(11) Uani 1 1 d .
C4 C 0.3071(4) 0.6649(6) 0.2401(3) 0.0253(12) Uani 1 1 d .
H4A H 0.3138 0.6953 0.1977 0.030 Uiso 1 1 calc R
C5 C 0.1838(4) 0.5816(6) 0.4369(3) 0.0229(12) Uani 1 1 d .
C6 C 0.2084(4) 0.6809(6) 0.4856(3) 0.0228(11) Uani 1 1 d .
H6A H 0.2764 0.7095 0.5032 0.027 Uiso 1 1 calc R
C7 C 0.1295(5) 0.7364(6) 0.5073(3) 0.0234(12) Uani 1 1 d .
C8 C 0.0307(4) 0.6942(6) 0.4843(3) 0.0242(12) Uani 1 1 d .
H8A H -0.0222 0.7335 0.5003 0.029 Uiso 1 1 calc R
C9 C 0.0111(4) 0.5930(6) 0.4373(3) 0.0238(12) Uani 1 1 d .
C10 C 0.0864(5) 0.5352(6) 0.4130(3) 0.0262(12) Uani 1 1 d .
H10A H 0.0714 0.4652 0.3807 0.031 Uiso 1 1 calc R
C11 C 0.1760(5) 0.9588(6) 0.5342(3) 0.0254(12) Uani 1 1 d .
C12 C 0.2341(5) 1.0484(6) 0.5800(3) 0.0308(14) Uani 1 1 d .
H12A H 0.2590 1.0226 0.6257 0.037 Uiso 1 1 calc R
C13 C 0.2187(5) 1.2008(6) 0.4958(3) 0.0281(13) Uani 1 1 d .
H13A H 0.2322 1.2866 0.4802 0.034 Uiso 1 1 calc R
C14 C 0.1616(4) 1.1092(6) 0.4515(3) 0.0233(11) Uani 1 1 d .
C15 C 0.0844(4) 1.0434(5) 0.3403(3) 0.0222(11) Uani 1 1 d .
C16 C -0.0190(4) 1.0169(6) 0.3269(3) 0.0223(11) Uani 1 1 d .
H16A H -0.0614 1.0649 0.3488 0.027 Uiso 1 1 calc R
C17 C -0.0569(4) 0.9188(6) 0.2809(3) 0.0215(11) Uani 1 1 d .
C18 C 0.0033(4) 0.8473(6) 0.2478(3) 0.0213(11) Uani 1 1 d .
H18A H -0.0245 0.7803 0.2157 0.026 Uiso 1 1 calc R
C19 C 0.1053(4) 0.8781(6) 0.2637(3) 0.0219(11) Uani 1 1 d .
C20 C 0.1483(4) 0.9756(6) 0.3092(3) 0.0241(12) Uani 1 1 d .
H20A H 0.2186 0.9955 0.3188 0.029 Uiso 1 1 calc R
C21 C -0.1890(4) 0.7760(6) 0.2912(3) 0.0227(11) Uani 1 1 d .
C22 C -0.2892(4) 0.7315(6) 0.2683(3) 0.0263(12) Uani 1 1 d .
H22A H -0.3359 0.7790 0.2339 0.032 Uiso 1 1 calc R
C23 C -0.2512(4) 0.5587(6) 0.3443(3) 0.0261(12) Uani 1 1 d .
H23A H -0.2704 0.4813 0.3649 0.031 Uiso 1 1 calc R
C24 C -0.1530(4) 0.6076(6) 0.3650(3) 0.0244(12) Uani 1 1 d .
N7 N 0.5334(10) 0.3299(13) 0.0730(8) 0.116(4) Uani 1 1 d .
O7 O 0.5604(14) 0.4151(15) 0.1668(5) 0.187(9) Uani 1 1 d .
C25 C 0.5202(11) 0.3367(18) 0.1275(7) 0.101(6) Uani 1 1 d .
H25A H 0.4748 0.2753 0.1396 0.121 Uiso 1 1 calc R
C26 C 0.4795(9) 0.2127(14) 0.0418(8) 0.116(6) Uani 1 1 d .
H26A H 0.4392 0.1763 0.0708 0.174 Uiso 1 1 calc R
H26B H 0.5282 0.1452 0.0353 0.174 Uiso 1 1 calc R
H26C H 0.4346 0.2371 -0.0019 0.174 Uiso 1 1 calc R
C27 C 0.6014(18) 0.434(2) 0.0447(12) 0.173(9) Uani 1 1 d U
H27A H 0.6247 0.5049 0.0778 0.259 Uiso 1 1 calc R
H27B H 0.5611 0.4728 0.0027 0.259 Uiso 1 1 calc R
H27C H 0.6602 0.3872 0.0363 0.259 Uiso 1 1 calc R
N8 N 0.4431(4) 0.7175(7) 0.6288(3) 0.0427(15) Uani 1 1 d .
O8 O 0.4309(5) 0.6197(8) 0.5920(4) 0.088(3) Uani 1 1 d .
O9 O 0.4063(6) 0.8269(6) 0.6073(4) 0.0691(18) Uani 1 1 d .
O10 O 0.4867(4) 0.7040(6) 0.6898(3) 0.0495(13) Uani 1 1 d .

loop_
_atom_site_aniso_label
_atom_site_aniso_U_11
_atom_site_aniso_U_22
_atom_site_aniso_U_33
_atom_site_aniso_U_23
_atom_site_aniso_U_13
_atom_site_aniso_U_12
Ag1 0.0179(3) 0.0495(4) 0.0753(5) 0.0087(3) 0.0149(3) -0.0026(2)
O1 0.033(2) 0.032(2) 0.026(2) 0.0040(18) 0.0108(18) 0.0132(19)
O2 0.050(3) 0.022(2) 0.023(2) -0.0012(17) 0.0132(19) -0.0047(19)
O3 0.039(2) 0.016(2) 0.027(2) 0.0013(16) -0.0007(18) -0.0047(17)
O4 0.0182(19) 0.023(2) 0.034(2) 0.0098(17) 0.0032(16) 0.0002(16)
O5 0.026(2) 0.029(2) 0.042(3) 0.015(2) 0.0005(19) -0.0061(18)
O6 0.031(2) 0.028(2) 0.030(2) 0.0047(17) 0.0148(18) 0.0105(18)
N1 0.020(2) 0.026(3) 0.039(3) -0.006(2) 0.011(2) -0.004(2)
N2 0.023(2) 0.025(2) 0.020(2) -0.0007(19) 0.0058(18) 0.002(2)
N3 0.027(2) 0.020(2) 0.023(2) -0.0012(19) 0.0073(19) 0.0002(19)
N4 0.036(3) 0.026(3) 0.031(3) -0.007(2) 0.005(2) -0.003(2)
N5 0.018(2) 0.020(2) 0.027(2) 0.0007(19) 0.0052(19) -0.0020(18)
N6 0.022(2) 0.026(3) 0.036(3) 0.002(2) 0.008(2) -0.004(2)
C1 0.022(3) 0.023(3) 0.033(3) 0.002(2) 0.004(2) 0.006(2)
C2 0.024(3) 0.024(3) 0.025(3) -0.003(2) 0.007(2) 0.001(2)
C3 0.018(3) 0.020(3) 0.029(3) 0.001(2) 0.006(2) 0.000(2)
C4 0.020(3) 0.028(3) 0.031(3) 0.001(2) 0.011(2) -0.006(2)
C5 0.028(3) 0.022(3) 0.020(3) 0.009(2) 0.008(2) 0.012(2)
C6 0.023(3) 0.024(3) 0.020(3) 0.006(2) 0.003(2) 0.001(2)
C7 0.033(3) 0.019(3) 0.020(3) 0.002(2) 0.010(2) -0.002(2)
C8 0.026(3) 0.021(3) 0.028(3) 0.008(2) 0.011(2) 0.006(2)
C9 0.021(3) 0.022(3) 0.026(3) 0.012(2) 0.002(2) -0.004(2)
C10 0.036(3) 0.019(3) 0.020(3) 0.006(2) 0.001(2) 0.002(2)
C11 0.029(3) 0.026(3) 0.024(3) -0.002(2) 0.011(2) 0.000(2)
C12 0.040(4) 0.030(3) 0.021(3) -0.006(2) 0.005(3) 0.001(3)
C13 0.031(3) 0.018(3) 0.034(3) -0.001(2) 0.007(3) -0.002(2)
C14 0.023(3) 0.020(3) 0.025(3) 0.000(2) 0.004(2) 0.003(2)
C15 0.028(3) 0.014(3) 0.022(3) 0.004(2) 0.002(2) -0.003(2)
C16 0.025(3) 0.019(3) 0.024(3) 0.005(2) 0.008(2) 0.005(2)
C17 0.018(3) 0.023(3) 0.022(3) 0.008(2) 0.002(2) 0.002(2)
C18 0.026(3) 0.018(3) 0.020(2) 0.003(2) 0.004(2) 0.001(2)
C19 0.025(3) 0.021(3) 0.022(3) 0.005(2) 0.011(2) 0.004(2)
C20 0.021(3) 0.024(3) 0.027(3) 0.008(2) 0.005(2) -0.001(2)
C21 0.021(3) 0.019(3) 0.028(3) -0.001(2) 0.007(2) 0.001(2)
C22 0.020(3) 0.026(3) 0.033(3) 0.003(2) 0.008(2) 0.005(2)
C23 0.024(3) 0.022(3) 0.035(3) 0.003(2) 0.012(2) -0.002(2)
C24 0.026(3) 0.020(3) 0.027(3) 0.002(2) 0.007(2) -0.001(2)
N7 0.103(9) 0.097(9) 0.150(12) 0.022(9) 0.035(9) 0.023(7)
O7 0.316(19) 0.205(14) 0.070(6) 0.054(7) 0.106(9) 0.204(14)
C25 0.096(9) 0.148(14) 0.077(8) 0.061(9) 0.055(8) 0.081(10)
C26 0.065(7) 0.098(10) 0.161(14) -0.067(10) -0.015(8) 0.031(7)
C27 0.170(12) 0.197(12) 0.163(11) 0.007(9) 0.065(9) -0.020(9)
N8 0.026(3) 0.045(4) 0.052(4) -0.012(3) 0.001(3) 0.010(3)
O8 0.064(4) 0.083(5) 0.089(5) -0.050(4) -0.031(4) 0.033(4)
O9 0.080(5) 0.049(4) 0.079(4) 0.009(3) 0.022(4) 0.024(3)
O10 0.038(3) 0.053(3) 0.057(3) -0.010(3) 0.010(2) 0.008(2)

loop_
_atom_type_symbol
_atom_type_description
_atom_type_scat_dispersion_real
_atom_type_scat_dispersion_imag
_atom_type_scat_source
C C 0.0033 0.0016 'International Tables Vol C Tables 4.2.6.8 and 6.1.1.4'
H H 0.0000 0.0000 'International Tables Vol C Tables 4.2.6.8 and 6.1.1.4'
N N 0.0061 0.0033 'International Tables Vol C Tables 4.2.6.8 and 6.1.1.4'
O O 0.0106 0.0060 'International Tables Vol C Tables 4.2.6.8 and 6.1.1.4'
Ag Ag -0.8971 1.1015 'International Tables Vol C Tables 4.2.6.8 and 6.1.1.4'

loop_
_geom_angle_atom_site_label_1
_geom_angle_atom_site_label_2
_geom_angle_atom_site_label_3
_geom_angle
_geom_angle_site_symmetry_3
O7 Ag1 N1 132.8(5) .
O7 Ag1 N6 97.4(5) 1_655
N1 Ag1 N6 129.76(19) 1_655
C2 O1 C5 116.0(4) .
C11 O2 C7 114.6(4) .
C14 O3 C15 116.2(4) .
C21 O4 C17 115.5(4) .
C24 O5 C9 116.9(4) .
C3 O6 C19 116.6(4) .
C4 N1 C1 118.4(5) .
C4 N1 Ag1 119.6(4) .
C1 N1 Ag1 120.8(4) .
C3 N2 C2 115.4(5) .
C14 N3 C11 115.7(5) .
C12 N4 C13 117.5(5) .
C21 N5 C24 116.1(5) .
C22 N6 C23 118.7(5) .
C22 N6 Ag1 118.5(4) 1_455
C23 N6 Ag1 122.6(4) 1_455
N1 C1 C2 119.5(5) .
N1 C1 H1A 120.2 .
C2 C1 H1A 120.2 .
N2 C2 O1 119.4(5) .
N2 C2 C1 123.2(5) .
O1 C2 C1 117.4(5) .
N2 C3 O6 118.3(5) .
N2 C3 C4 123.6(5) .
O6 C3 C4 118.1(5) .
N1 C4 C3 119.7(5) .
N1 C4 H4A 120.1 .
C3 C4 H4A 120.1 .
C6 C5 C10 122.2(5) .
C6 C5 O1 117.7(5) .
C10 C5 O1 120.1(5) .
C5 C6 C7 117.1(5) .
C5 C6 H6A 121.5 .
C7 C6 H6A 121.5 .
C8 C7 C6 122.8(5) .
C8 C7 O2 119.1(5) .
C6 C7 O2 118.1(5) .
C7 C8 C9 117.6(5) .
C7 C8 H8A 121.2 .
C9 C8 H8A 121.2 .
C10 C9 C8 122.3(5) .
C10 C9 O5 117.8(5) .
C8 C9 O5 119.8(5) .
C9 C10 C5 118.0(6) .
C9 C10 H10A 121.0 .
C5 C10 H10A 121.0 .
N3 C11 O2 118.8(5) .
N3 C11 C12 122.3(6) .
O2 C11 C12 118.8(5) .
N4 C12 C11 121.0(6) .
N4 C12 H12A 119.5 .
C11 C12 H12A 119.5 .
N4 C13 C14 120.1(6) .
N4 C13 H13A 120.0 .
C14 C13 H13A 120.0 .
N3 C14 C13 123.4(5) .
N3 C14 O3 118.4(5) .
C13 C14 O3 118.2(5) .
C20 C15 C16 122.8(5) .
C20 C15 O3 118.0(5) .
C16 C15 O3 119.2(5) .
C17 C16 C15 117.2(5) .
C17 C16 H16A 121.4 .
C15 C16 H16A 121.4 .
C16 C17 C18 122.7(5) .
C16 C17 O4 119.1(5) .
C18 C17 O4 118.2(5) .
C19 C18 C17 117.1(5) .
C19 C18 H18A 121.4 .
C17 C18 H18A 121.4 .
C18 C19 C20 123.3(5) .
C18 C19 O6 117.3(5) .
C20 C19 O6 119.4(5) .
C19 C20 C15 116.9(5) .
C19 C20 H20A 121.6 .
C15 C20 H20A 121.6 .
N5 C21 O4 118.9(5) .
N5 C21 C22 122.8(5) .
O4 C21 C22 118.3(5) .
N6 C22 C21 119.5(5) .
N6 C22 H22A 120.2 .
C21 C22 H22A 120.2 .
N6 C23 C24 119.2(5) .
N6 C23 H23A 120.4 .
C24 C23 H23A 120.4 .
N5 C24 O5 119.2(5) .
N5 C24 C23 123.7(5) .
O5 C24 C23 117.1(5) .
C25 N7 C26 106.5(17) .
C25 N7 C27 123.5(18) .
C26 N7 C27 130.0(17) .
C25 O7 Ag1 136.5(14) .
O7 C25 N7 122.7(18) .
O7 C25 H25A 118.7 .
N7 C25 H25A 118.7 .
N7 C26 H26A 109.5 .
N7 C26 H26B 109.5 .
H26A C26 H26B 109.5 .
N7 C26 H26C 109.5 .
H26A C26 H26C 109.5 .
H26B C26 H26C 109.5 .
N7 C27 H27A 109.5 .
N7 C27 H27B 109.5 .
H27A C27 H27B 109.5 .
N7 C27 H27C 109.5 .
H27A C27 H27C 109.5 .
H27B C27 H27C 109.5 .
O8 N8 O10 119.3(7) .
O8 N8 O9 120.5(7) .
O10 N8 O9 120.0(7) .

loop_
_geom_bond_atom_site_label_1
_geom_bond_atom_site_label_2
_geom_bond_distance
_geom_bond_site_symmetry_2
Ag1 O7 2.234(9) .
Ag1 N1 2.274(5) .
Ag1 N6 2.322(5) 1_655
O1 C2 1.359(7) .
O1 C5 1.402(7) .
O2 C11 1.367(7) .
O2 C7 1.414(7) .
O3 C14 1.370(7) .
O3 C15 1.403(7) .
O4 C21 1.366(7) .
O4 C17 1.414(7) .
O5 C24 1.355(7) .
O5 C9 1.408(7) .
O6 C3 1.369(7) .
O6 C19 1.412(7) .
N1 C4 1.331(8) .
N1 C1 1.342(8) .
N2 C3 1.330(7) .
N2 C2 1.324(8) .
N3 C14 1.318(8) .
N3 C11 1.330(8) .
N4 C12 1.320(8) .
N4 C13 1.342(8) .
N5 C21 1.319(7) .
N5 C24 1.317(7) .
N6 C22 1.335(8) .
N6 C23 1.339(8) .
N6 Ag1 2.322(5) 1_455
C1 C2 1.387(8) .
C1 H1A 0.9500 .
C3 C4 1.378(8) .
C4 H4A 0.9500 .
C5 C6 1.389(8) .
C5 C10 1.374(9) .
C6 C7 1.383(8) .
C6 H6A 0.9500 .
C7 C8 1.376(8) .
C8 C9 1.378(9) .
C8 H8A 0.9500 .
C9 C10 1.380(9) .
C10 H10A 0.9500 .
C11 C12 1.392(9) .
C12 H12A 0.9500 .
C13 C14 1.384(8) .
C13 H13A 0.9500 .
C15 C20 1.384(9) .
C15 C16 1.391(8) .
C16 C17 1.370(8) .
C16 H16A 0.9500 .
C17 C18 1.391(8) .
C18 C19 1.380(8) .
C18 H18A 0.9500 .
C19 C20 1.374(8) .
C20 H20A 0.9500 .
C21 C22 1.400(8) .
C22 H22A 0.9500 .
C23 C24 1.388(8) .
C23 H23A 0.9500 .
N7 C25 1.183(17) .
N7 C26 1.444(17) .
N7 C27 1.60(2) .
O7 C25 1.16(2) .
C25 H25A 0.9500 .
C26 H26A 0.9800 .
C26 H26B 0.9800 .
C26 H26C 0.9800 .
C27 H27A 0.9800 .
C27 H27B 0.9800 .
C27 H27C 0.9800 .
N8 O8 1.222(9) .
N8 O10 1.251(8) .
N8 O9 1.239(9) .
